data_7062694
loop_
_publ_author_name
'Murali, Anna Chandrasekar'
'Pratakshya, Preeta'
'Patel, Pratiksha'
'Nayak, Prakash'
'Peruncheralathan, Saravanan'
'Venkatasubbaiah, Krishnan'

_publ_section_title
;
 Synthesis, structural, and photophysical properties of pyrazolyl
 bis(pentafluorophenyl)boron complexes
;
_journal_issue 38
_journal_name_full 'New Journal of Chemistry'
_journal_page_first 17835
_journal_page_last 17842
_journal_paper_doi 10.1039/D3NJ03025C
_journal_volume 47
_journal_year 2023
_chemical_absolute_configuration unk
_chemical_formula_moiety 'C41 H24 B F10 N3 O, 0.5[CHCl3]'
_chemical_formula_sum 'C41 H24 B F10 N3 O'
_chemical_formula_weight 775.475
_space_group_crystal_system monoclinic
_space_group_IT_number 4
_space_group_name_Hall 'P 2yb'
_space_group_name_H-M_alt 'P 1 21 1'
_symmetry_Int_Tables_number 4
_atom_sites_solution_primary dual
_audit_creation_date 2023-08-19
_audit_creation_method
;
Olex2 1.5
(compiled 2023.03.06 svn.rbb2c1857 for OlexSys, GUI svn.r6748)
;
_audit_update_record
;
2023-08-19 deposited with the CCDC.	2023-08-30 downloaded from the CCDC.
;
_cell_angle_alpha 90
_cell_angle_beta 107.763(10)
_cell_angle_gamma 90
_cell_formula_units_Z 2
_cell_length_a 12.4589(13)
_cell_length_b 12.9868(10)
_cell_length_c 12.6311(11)
_cell_measurement_reflns_used 11938
_cell_measurement_temperature 113(18)
_cell_measurement_theta_max 29.5490
_cell_measurement_theta_min 3.5510
_cell_volume 1946.3(3)
_computing_cell_refinement 'CrysAlisPro 1.171.40.84a (Rigaku OD, 2020)'
_computing_data_collection 'CrysAlisPro 1.171.40.84a (Rigaku OD, 2020)'
_computing_data_reduction 'CrysAlisPro 1.171.40.84a (Rigaku OD, 2020)'
_computing_molecular_graphics 'Olex2 1.5 (Dolomanov et al., 2009)'
_computing_publication_material 'Olex2 1.5 (Dolomanov et al., 2009)'
_computing_structure_refinement 'olex2.refine 1.5 (Bourhis et al., 2015)'
_computing_structure_solution 'SHELXT 2014/5 (Sheldrick, 2014)'
_diffrn_ambient_environment N~2~
_diffrn_ambient_temperature 113(18)
_diffrn_detector 'Hybrid Pixel Array Detector'
_diffrn_detector_area_resol_mean 5.8140
_diffrn_detector_type 'Pilatus 200K'
_diffrn_measured_fraction_theta_full 0.9884
_diffrn_measured_fraction_theta_max 0.9797
_diffrn_measurement_details
;
List of Runs (angles in degrees, time in seconds):

  # Type    Start    End  Width  t~exp~   \w     \q     \k     \f   Frames
#--------------------------------------------------------------------------
  1  \w     -3.00  43.00   0.50   50.06    --    1.32  20.00 153.00   92
  2  \w    -36.00   7.00   0.50   50.06    --    1.32 -20.00 -13.00   86
  3  \w     -7.00  59.00   0.50   50.06    --   -1.94  20.00 153.00  132
  4  \w    -68.00 -39.00   0.50   50.06    --   -1.94 -20.00 -13.00   58
  5  \w      0.00  54.00   0.50   50.06    --    1.32  37.00-180.00  108
  6  \w     23.00  58.00   0.50   50.06    --    1.32-133.00 -72.85   70
  7  \w    -10.00  19.00   0.50   50.06    --    1.32 -99.00 120.00   58
  8  \w    -52.00   4.00   0.50   50.06    --    1.32 -37.00 -30.00  112
  9  \w    -69.00 -44.00   0.50   50.06    --   -1.94 149.00-163.82   50
 10  \w    -68.00 -43.00   0.50   50.06    --   -1.94 148.00 135.39   50
 11  \w    -14.00  32.00   0.50   50.06    --   -1.94 -99.00  90.00   92
 12  \w    -52.00 -27.00   0.50   50.06    --   -1.94 123.00 125.42   50
 13  \w    -53.00 -28.00   0.50   50.06    --   -1.94 125.00-128.90   50
 14  \w    -49.00 -24.00   0.50   50.06    --   -1.94 118.00 173.04   50
 15  \w    -48.00 -23.00   0.50   50.06    --   -1.94 117.00-115.52   50
 16  \w    -15.00  34.00   0.50   50.06    --   -1.94 -99.00 150.00   98
;
_diffrn_measurement_device 'four-circle diffractometer'
_diffrn_measurement_device_type 'SuperNova, Dual, Cu at home/near, Pilatus 200K'
_diffrn_measurement_method '\w scans'
_diffrn_orient_matrix_type 'CrysAlisPro convention (1999,Acta A55,543-557)'
_diffrn_orient_matrix_UB_11 -0.0596151000
_diffrn_orient_matrix_UB_12 0.0035089000
_diffrn_orient_matrix_UB_13 -0.0215933000
_diffrn_orient_matrix_UB_21 0.0047122000
_diffrn_orient_matrix_UB_22 0.0132894000
_diffrn_orient_matrix_UB_23 -0.0528249000
_diffrn_orient_matrix_UB_31 -0.0029670000
_diffrn_orient_matrix_UB_32 -0.0528233000
_diffrn_orient_matrix_UB_33 -0.0147199000
_diffrn_radiation_monochromator mirror
_diffrn_radiation_probe x-ray
_diffrn_radiation_type 'Mo K\a'
_diffrn_radiation_wavelength 0.71073
_diffrn_reflns_av_R_equivalents 0.1194
_diffrn_reflns_av_unetI/netI 0.0669
_diffrn_reflns_Laue_measured_fraction_full 0.9884
_diffrn_reflns_Laue_measured_fraction_max 0.9797
_diffrn_reflns_limit_h_max 14
_diffrn_reflns_limit_h_min -15
_diffrn_reflns_limit_k_max 16
_diffrn_reflns_limit_k_min -16
_diffrn_reflns_limit_l_max 16
_diffrn_reflns_limit_l_min -16
_diffrn_reflns_number 34168
_diffrn_reflns_point_group_measured_fraction_full 0.9838
_diffrn_reflns_point_group_measured_fraction_max 0.9600
_diffrn_reflns_theta_full 25.2417
_diffrn_reflns_theta_max 26.37
_diffrn_reflns_theta_min 3.33
_diffrn_source 'micro-focus sealed X-ray tube'
_diffrn_source_type 'SuperNova (Mo) X-ray Source'
_exptl_absorpt_coefficient_mu 0.113
_exptl_absorpt_correction_T_max 1.00000
_exptl_absorpt_correction_T_min 0.51080
_exptl_absorpt_correction_type multi-scan
_exptl_absorpt_process_details
;
CrysAlisPro 1.171.40.84a (Rigaku Oxford Diffraction, 2020)
Empirical absorption correction using spherical harmonics,
implemented in SCALE3 ABSPACK scaling algorithm.
;
_exptl_crystal_colour colourless
_exptl_crystal_colour_primary colourless
_exptl_crystal_density_diffrn 1.323
_exptl_crystal_description plate
_exptl_crystal_F_000 788.707
_exptl_crystal_size_max 0.4
_exptl_crystal_size_mid 0.4
_exptl_crystal_size_min 0.4
_refine_diff_density_max 0.5086
_refine_diff_density_min -0.3827
_refine_diff_density_rms 0.0835
_refine_ls_abs_structure_details 'Hooft, R.W.W., Straver, L.H., Spek, A.L. (2010). J. Appl. Cryst., 43, 665-668.'
_refine_ls_abs_structure_Flack 0.6(3)
_refine_ls_d_res_high 0.8002
_refine_ls_d_res_low 6.1114
_refine_ls_goodness_of_fit_ref 1.0403
_refine_ls_hydrogen_treatment constr
_refine_ls_matrix_type full
_refine_ls_number_constraints 53
_refine_ls_number_parameters 516
_refine_ls_number_reflns 7671
_refine_ls_number_restraints 1483
_refine_ls_restrained_S_all 0.9455
_refine_ls_R_factor_all 0.0952
_refine_ls_R_factor_gt 0.0883
_refine_ls_shift/su_max 0.0007
_refine_ls_shift/su_mean 0.0001
_refine_ls_structure_factor_coef Fsqd
_refine_ls_weighting_details 'w=1/[\s^2^(Fo^2^)+(0.0734P)^2^+4.0750P] where P=(Fo^2^+2Fc^2^)/3'
_refine_ls_weighting_scheme calc
_refine_ls_wR_factor_gt 0.2032
_refine_ls_wR_factor_ref 0.2089
_reflns_Friedel_coverage 0.938
_reflns_limit_h_max 14
_reflns_limit_h_min -15
_reflns_limit_k_max 16
_reflns_limit_k_min -15
_reflns_limit_l_max 15
_reflns_limit_l_min -15
_reflns_number_gt 6829
_reflns_number_total 7671
_reflns_threshold_expression I>=2u(I)
_cod_data_source_file d3nj03025c2.cif
_cod_data_source_block KV-ACM-SHA-2
_cod_depositor_comments 'Adding full bibliography for 7062692--7062694.cif.'
_cod_original_sg_symbol_Hall ' P 2yb'
_cod_original_formula_sum 'C41 H24 B1 F10 N3 O1'
_cod_database_code 7062694
_chemical_oxdiff_formula 'C84 H48 B4 F24 N4 O6 Cl1 '
_olex2_refinement_description
;
1. Fixed Uiso
 At 1.2 times of:
  All C(H) groups
 At 1.5 times of:
  All C(H,H,H) groups
2. Restrained distances
 N3A-C25 \\sim N3-C25
 with sigma of 0.02
 N3A-C28A \\sim N3-C28
 with sigma of 0.02
 N3A-C29A \\sim N3-C29
 with sigma of 0.02
3. Rigid bond restraints
 All non-hydrogen atoms
 with sigma for 1-2 distances of 0.01 and sigma for 1-3 distances of 0.01
4. Uiso/Uaniso restraints and constraints
All non-hydrogen atoms have similar U: within 2A with sigma of 0.04 and sigma
for terminal atoms of 0.08 within 2A
N3 \\sim C25 \\sim C29 \\sim C28 \\sim C28A \\sim N3A \\sim C29A: within 1.7A
with sigma of 0.04 and sigma for terminal atoms of 0.01 within 1.7A
5. Rigid body (RIGU) restrains
 All non-hydrogen atoms
 with sigma for 1-2 distances of 0.004 and sigma for 1-3 distances of 0.004
 N3, C25, C29, C28, C28A, N3A, C29A
 with sigma for 1-2 distances of 0.004 and sigma for 1-3 distances of 0.002
6. Others
 Sof(C28A)=Sof(H28d)=Sof(H28e)=Sof(H28f)=Sof(N3A)=Sof(C29A)=Sof(H29d)=
 Sof(H29e)=Sof(H29f)=1-FVAR(1)
 Sof(N3)=Sof(C29)=Sof(H29a)=Sof(H29b)=Sof(H29c)=Sof(C28)=Sof(H28a)=Sof(H28b)=
 Sof(H28c)=FVAR(1)
 Fixed X: N3(0.79158) C25(0.699301) C29(0.7975) C28(0.84428) C28A(0.84554)
 N3A(0.81341) C29A(0.837029)
 Fixed Y: N3(0.351311) C25(0.4234) C29(0.237629) C28(0.39709) C28A(0.39689)
 N3A(0.39915) C29A(0.29427)
 Fixed Z: N3(0.433749) C25(0.40734) C29(0.42697) C28(0.553741) C28A(0.60239)
 N3A(0.473049) C29A(0.440189)
7.a Aromatic/amide H refined with riding coordinates:
 C23(H23), C24(H24), C4(H4), C5(H5), C19(H19), C11(H11), C17(H17), C27(H27),
 C15(H15), C26(H26), C20(H20), C21(H21), C14(H14), C12(H12), C18(H18), C13(H13),
  C3(H3), C2(H2)
7.b Idealised Me refined as rotating group:
 C29(H29a,H29b,H29c), C28(H28a,H28b,H28c), C28A(H28d,H28e,H28f), C29A(H29d,
 H29e,H29f)
;
_smtbx_masks_void_probe_radius 1.2
_smtbx_masks_void_truncation_radius 1.2
_olex2_submission_special_instructions 'No special instructions were received'
_oxdiff_exptl_absorpt_empirical_details
;
Empirical correction (ABSPACK) includes:
- Absorption correction using spherical harmonics
- Frame scaling
;
_oxdiff_exptl_absorpt_empirical_full_max 2.550
_oxdiff_exptl_absorpt_empirical_full_min 0.434

loop_
_space_group_symop_id
_space_group_symop_operation_xyz
1 x,y,z
2 -x,y+1/2,-z

loop_
_atom_site_label
_atom_site_type_symbol
_atom_site_fract_x
_atom_site_fract_y
_atom_site_fract_z
_atom_site_U_iso_or_equiv
_atom_site_adp_type
_atom_site_occupancy
_atom_site_refinement_flags_posn
_atom_site_refinement_flags_adp
_atom_site_refinement_flags_occupancy
_atom_site_disorder_group
F6 F 0.4182(3) 0.3070(2) 0.4942(3) 0.0581(9) Uani 1.000000 . U . .
F7 F 0.5938(3) 0.3179(2) 0.6778(3) 0.0601(9) Uani 1.000000 . U . .
F8 F 0.6712(3) 0.5010(2) 0.7716(2) 0.0666(10) Uani 1.000000 . U . .
F1 F 0.2470(3) 0.3990(2) 0.1449(2) 0.0685(10) Uani 1.000000 . U . .
F10 F 0.3928(3) 0.6701(2) 0.4936(3) 0.0674(10) Uani 1.000000 . U . .
F2 F 0.1530(4) 0.2189(2) 0.0774(3) 0.0743(10) Uani 1.000000 . U . .
F5 F 0.1899(3) 0.3424(2) 0.4936(3) 0.0624(8) Uani 1.000000 . U . .
F9 F 0.5691(3) 0.6777(2) 0.6792(3) 0.0779(12) Uani 1.000000 . U . .
F4 F 0.0924(3) 0.1631(3) 0.4175(4) 0.0840(12) Uani 1.000000 . U . .
O1 O 0.1973(3) 0.5473(3) 0.4168(3) 0.0524(8) Uani 1.000000 . U . .
N1 N 0.2989(3) 0.5641(3) 0.2828(3) 0.0442(8) Uani 1.000000 . U . .
N2 N 0.3873(4) 0.5693(3) 0.2438(3) 0.0454(8) Uani 1.000000 . U . .
F3 F 0.0771(4) 0.0980(3) 0.2108(4) 0.0967(14) Uani 1.000000 . U . .
C7 C 0.2159(4) 0.6232(3) 0.2173(4) 0.0473(10) Uani 1.000000 . U . .
C22 C 0.4956(4) 0.5191(3) 0.2974(4) 0.0454(11) Uani 1.000000 . U . .
C33 C 0.5842(4) 0.4980(4) 0.6800(4) 0.0499(12) Uani 1.000000 . U . .
C34 C 0.5419(4) 0.4038(4) 0.6305(4) 0.0470(11) Uani 1.000000 . U . .
C36 C 0.2256(4) 0.3810(3) 0.3252(4) 0.0489(11) Uani 1.000000 . U . .
C35 C 0.4513(4) 0.4013(3) 0.5367(4) 0.0443(11) Uani 1.000000 . U . .
C6 C 0.1091(5) 0.6246(4) 0.2416(4) 0.0505(10) Uani 1.000000 . U . .
C10 C 0.1958(5) 0.7445(4) 0.0486(4) 0.0520(13) Uani 1.000000 . U . .
C16 C 0.4450(5) 0.6572(3) 0.0948(4) 0.0480(10) Uani 1.000000 . U . .
C9 C 0.3664(5) 0.6344(3) 0.1538(4) 0.0453(9) Uani 1.000000 . U . .
C31 C 0.4402(5) 0.5809(3) 0.5373(4) 0.0564(14) Uani 1.000000 . U . .
C8 C 0.2570(4) 0.6694(3) 0.1360(4) 0.0466(10) Uani 1.000000 . U . .
C32 C 0.5303(4) 0.5860(4) 0.6311(4) 0.0463(11) Uani 1.000000 . U . .
C41 C 0.2131(5) 0.3453(4) 0.2200(4) 0.0560(13) Uani 1.000000 . U . .
C23 C 0.5052(5) 0.4163(4) 0.2822(4) 0.0527(12) Uani 1.000000 . U . .
H23 H 0.4436(5) 0.3774(4) 0.2370(4) 0.0633(15) Uiso 1.000000 R . . .
C37 C 0.1834(5) 0.3177(4) 0.3869(5) 0.0553(12) Uani 1.000000 . U . .
C24 C 0.6088(6) 0.3700(5) 0.3355(5) 0.0655(14) Uani 1.000000 . U . .
H24 H 0.6181(6) 0.2991(5) 0.3224(5) 0.0786(17) Uiso 1.000000 R . . .
C30 C 0.3962(4) 0.4876(4) 0.4857(4) 0.0455(11) Uani 1.000000 . U . .
C4 C -0.0876(6) 0.6702(6) 0.1919(5) 0.0790(17) Uani 1.000000 . U . .
H4 H -0.1519(6) 0.7019(6) 0.1418(5) 0.095(2) Uiso 1.000000 R . . .
C5 C 0.0062(5) 0.6635(4) 0.1665(5) 0.0580(13) Uani 1.000000 . U . .
H5 H 0.0063(5) 0.6855(4) 0.0949(5) 0.0696(15) Uiso 1.000000 R . . .
C19 C 0.5943(7) 0.7040(5) -0.0262(4) 0.0725(17) Uani 1.000000 . U . .
H19 H 0.6451(7) 0.7192(5) -0.0668(4) 0.087(2) Uiso 1.000000 R . . .
C11 C 0.1607(6) 0.8404(4) 0.0784(4) 0.0640(16) Uani 1.000000 . U . .
H11 H 0.1723(6) 0.8562(4) 0.1545(4) 0.077(2) Uiso 1.000000 R . . .
C17 C 0.4560(6) 0.7574(4) 0.0617(5) 0.0667(15) Uani 1.000000 . U . .
H17 H 0.4147(6) 0.8115(4) 0.0819(5) 0.0800(18) Uiso 1.000000 R . . .
C27 C 0.5812(5) 0.5761(4) 0.3677(5) 0.0692(16) Uani 1.000000 . U . .
H27 H 0.5708(5) 0.6473(4) 0.3787(5) 0.0831(19) Uiso 1.000000 R . . .
C40 C 0.1658(6) 0.2495(4) 0.1796(5) 0.0636(14) Uani 1.000000 . U . .
N3 N 0.791580 0.351311 0.433749 0.072(2) Uani 0.443(9) D U P 1
C15 C 0.1758(6) 0.7220(5) -0.0608(5) 0.0744(19) Uani 1.000000 . U . .
H15 H 0.1957(6) 0.6562(5) -0.0818(5) 0.089(2) Uiso 1.000000 R . . .
C26 C 0.6825(6) 0.5290(6) 0.4222(5) 0.0781(17) Uani 1.000000 . U . .
H26 H 0.7416(6) 0.5685(6) 0.4705(5) 0.094(2) Uiso 1.000000 R . . .
C20 C 0.5843(7) 0.6055(5) 0.0102(5) 0.0710(16) Uani 1.000000 . U . .
H20 H 0.6284(7) 0.5519(5) -0.0065(5) 0.0852(19) Uiso 1.000000 R . . .
C21 C 0.5137(5) 0.5834(4) 0.0689(4) 0.0579(12) Uani 1.000000 . U . .
H21 H 0.5106(5) 0.5147(4) 0.0936(4) 0.0695(15) Uiso 1.000000 R . . .
C14 C 0.1261(6) 0.7947(6) -0.1426(5) 0.080(2) Uani 1.000000 . U . .
H14 H 0.1153(6) 0.7795(6) -0.2187(5) 0.096(2) Uiso 1.000000 R . . .
C12 C 0.1100(6) 0.9111(5) -0.0020(5) 0.0723(18) Uani 1.000000 . U . .
H12 H 0.0869(6) 0.9756(5) 0.0191(5) 0.087(2) Uiso 1.000000 R . . .
C39 C 0.1223(6) 0.1872(4) 0.2474(6) 0.0719(16) Uani 1.000000 . U . .
C38 C 0.1316(5) 0.2205(5) 0.3524(6) 0.0649(14) Uani 1.000000 . U . .
C1 C 0.1025(5) 0.5853(4) 0.3425(4) 0.0569(11) Uani 1.000000 . U . .
C18 C 0.5286(8) 0.7787(6) -0.0019(6) 0.0836(19) Uani 1.000000 . U . .
H18 H 0.5319(8) 0.8467(6) -0.0284(6) 0.100(2) Uiso 1.000000 R . . .
C13 C 0.0922(6) 0.8900(6) -0.1121(5) 0.081(2) Uani 1.000000 . U . .
H13 H 0.0573(6) 0.9395(6) -0.1673(5) 0.097(2) Uiso 1.000000 R . . .
C25 C 0.699301 0.423400 0.407340 0.0725(14) Uani 1.000000 D U . .
C3 C -0.0934(6) 0.6292(7) 0.2959(6) 0.089(2) Uani 1.000000 . U . .
H3 H -0.1621(6) 0.6284(7) 0.3138(6) 0.107(2) Uiso 1.000000 R . . .
B1 B 0.2812(5) 0.4921(4) 0.3769(4) 0.0463(11) Uani 1.000000 . U . .
C2 C 0.0057(6) 0.5910(7) 0.3688(6) 0.0851(19) Uani 1.000000 . U . .
H2 H 0.0052(6) 0.5679(7) 0.4401(6) 0.102(2) Uiso 1.000000 R . . .
C29 C 0.797500 0.237629 0.426970 0.065(3) Uani 0.443(9) D U P 1
H29a H 0.743(6) 0.20653(16) 0.460(8) 0.098(4) Uiso 0.443(9) GR . P 1
H29b H 0.779(9) 0.2168(5) 0.3489(6) 0.098(4) Uiso 0.443(9) GR . P 1
H29c H 0.874(2) 0.2144(7) 0.468(7) 0.098(4) Uiso 0.443(9) GR . P 1
C28 C 0.844280 0.397090 0.553741 0.087(3) Uani 0.443(9) D U P 1
H28a H 0.873(11) 0.467(4) 0.5482(4) 0.130(5) Uiso 0.443(9) GR . P 1
H28b H 0.786(3) 0.400(11) 0.592(4) 0.130(5) Uiso 0.443(9) GR . P 1
H28c H 0.906(8) 0.353(6) 0.596(4) 0.130(5) Uiso 0.443(9) GR . P 1
C28A C 0.845540 0.396890 0.602390 0.094(3) Uani 0.557(9) D U P 2
H28d H 0.860(10) 0.4672(10) 0.6314(6) 0.141(5) Uiso 0.557(9) GR . P 2
H28e H 0.783(4) 0.367(9) 0.62449(9) 0.141(5) Uiso 0.557(9) GR . P 2
H28f H 0.913(6) 0.355(8) 0.6326(5) 0.141(5) Uiso 0.557(9) GR . P 2
N3A N 0.813410 0.399150 0.473049 0.072(2) Uani 0.557(9) D U P 2
C29A C 0.837029 0.294270 0.440189 0.062(2) Uani 0.557(9) D U P 2
H29d H 0.829(7) 0.2446(7) 0.496(4) 0.094(3) Uiso 0.557(9) GR . P 2
H29e H 0.784(5) 0.277(2) 0.367(3) 0.094(3) Uiso 0.557(9) GR . P 2
H29f H 0.914(2) 0.2914(17) 0.436(7) 0.094(3) Uiso 0.557(9) GR . P 2

loop_
_atom_site_aniso_label
_atom_site_aniso_U_11
_atom_site_aniso_U_22
_atom_site_aniso_U_33
_atom_site_aniso_U_12
_atom_site_aniso_U_13
_atom_site_aniso_U_23
F6 0.0672(19) 0.0246(13) 0.0547(17) -0.0095(12) -0.0227(14) 0.0019(11)
F7 0.068(2) 0.0308(14) 0.0568(17) -0.0032(12) -0.0172(14) 0.0178(12)
F8 0.0693(19) 0.0457(17) 0.0516(16) -0.0186(15) -0.0311(14) 0.0134(13)
F1 0.109(3) 0.0344(15) 0.0382(15) -0.0214(16) -0.0138(14) 0.0037(11)
F10 0.092(2) 0.0212(13) 0.0544(17) -0.0046(12) -0.0294(16) -0.0003(11)
F2 0.105(3) 0.0337(16) 0.0592(18) -0.0087(16) -0.0113(15) -0.0150(12)
F5 0.0587(19) 0.0553(19) 0.0597(17) -0.0213(15) -0.0019(13) -0.0086(13)
F9 0.100(3) 0.0261(14) 0.0606(19) -0.0187(14) -0.0454(18) 0.0047(12)
F4 0.071(2) 0.068(2) 0.102(3) -0.0519(18) 0.0090(18) -0.0005(17)
O1 0.0549(18) 0.0411(18) 0.0392(16) -0.0030(12) -0.0184(11) -0.0092(12)
N1 0.0494(19) 0.0196(16) 0.0424(18) -0.0020(12) -0.0172(11) -0.0026(11)
N2 0.057(2) 0.0212(17) 0.0377(18) -0.0027(12) -0.0150(11) 0.0028(12)
F3 0.114(3) 0.060(2) 0.094(3) -0.058(2) 0.001(2) -0.0195(18)
C7 0.053(2) 0.025(2) 0.040(2) 0.0037(13) -0.0203(12) -0.0078(13)
C22 0.055(2) 0.024(2) 0.040(2) 0.0013(13) -0.0110(15) 0.0079(13)
C33 0.048(2) 0.039(2) 0.043(2) -0.0144(14) -0.0159(16) 0.0111(14)
C34 0.047(2) 0.0337(19) 0.044(2) -0.0105(13) -0.0102(16) 0.0173(13)
C36 0.052(3) 0.0266(19) 0.047(2) -0.0081(14) -0.0167(13) 0.0013(12)
C35 0.046(2) 0.0242(18) 0.047(2) -0.0114(13) -0.0099(16) 0.0042(13)
C6 0.051(2) 0.032(2) 0.047(2) 0.0073(14) -0.0164(13) -0.0116(15)
C10 0.069(3) 0.028(2) 0.036(2) 0.0111(17) -0.0185(16) -0.0044(13)
C16 0.071(3) 0.028(2) 0.026(2) -0.0014(15) -0.0144(13) -0.0008(13)
C9 0.064(2) 0.0199(18) 0.0309(19) 0.0006(13) -0.0174(12) -0.0065(12)
C31 0.071(3) 0.0195(18) 0.049(2) -0.0139(14) -0.0245(19) 0.0067(13)
C8 0.061(2) 0.0158(17) 0.039(2) 0.0027(13) -0.0208(13) -0.0030(12)
C32 0.051(2) 0.033(2) 0.040(2) -0.0162(14) -0.0088(16) 0.0055(13)
C41 0.079(3) 0.022(2) 0.043(2) -0.0097(17) -0.0162(15) 0.0013(12)
C23 0.090(3) 0.024(2) 0.034(2) 0.0102(16) 0.0039(19) 0.0103(14)
C37 0.050(3) 0.042(2) 0.056(2) -0.0189(17) -0.0106(15) -0.0038(14)
C24 0.087(3) 0.056(3) 0.051(3) 0.0291(18) 0.0170(19) 0.0242(19)
C30 0.049(2) 0.0256(18) 0.042(2) -0.0111(13) -0.0150(15) 0.0023(13)
C4 0.059(3) 0.107(5) 0.049(3) 0.041(2) -0.0159(18) -0.021(2)
C5 0.059(2) 0.042(3) 0.050(3) 0.0306(18) -0.0165(16) -0.0218(18)
C19 0.115(5) 0.061(3) 0.032(2) 0.003(2) 0.010(2) 0.0177(19)
C11 0.095(4) 0.026(2) 0.041(2) 0.0203(19) -0.022(2) -0.0060(15)
C17 0.100(4) 0.035(2) 0.051(3) -0.0010(19) 0.002(2) 0.0059(17)
C27 0.070(3) 0.042(3) 0.062(3) -0.0044(17) -0.031(2) 0.0110(18)
C40 0.080(4) 0.031(2) 0.059(2) -0.0170(18) -0.0098(17) -0.0106(14)
N3 0.073(4) 0.065(3) 0.066(4) 0.0153(19) 0.005(2) 0.030(2)
C15 0.096(5) 0.059(3) 0.041(2) 0.034(3) -0.0189(19) -0.0068(16)
C26 0.067(3) 0.080(3) 0.062(3) 0.0145(19) -0.018(2) 0.026(2)
C20 0.108(4) 0.061(3) 0.040(3) 0.003(2) 0.018(2) 0.011(2)
C21 0.085(3) 0.041(2) 0.039(2) -0.0028(18) 0.0044(18) 0.0027(17)
C14 0.100(5) 0.088(4) 0.033(2) 0.048(3) -0.007(2) 0.0095(19)
C12 0.097(5) 0.045(3) 0.055(3) 0.030(2) -0.007(2) 0.0099(18)
C39 0.082(4) 0.036(2) 0.077(3) -0.032(2) -0.0052(18) -0.0076(15)
C38 0.047(3) 0.055(3) 0.078(3) -0.0365(19) -0.0032(17) -0.0089(16)
C1 0.065(2) 0.044(3) 0.038(2) 0.0032(17) -0.0179(13) -0.0152(15)
C18 0.122(5) 0.061(3) 0.062(4) 0.001(2) 0.019(3) 0.014(2)
C13 0.099(5) 0.074(4) 0.049(3) 0.045(3) -0.007(2) 0.0154(19)
C25 0.079(3) 0.077(3) 0.056(3) 0.0211(16) 0.0125(17) 0.0359(18)
C3 0.068(3) 0.125(6) 0.053(3) 0.022(3) -0.0145(19) -0.023(3)
B1 0.054(2) 0.024(2) 0.040(2) -0.0052(13) -0.0163(13) 0.0008(13)
C2 0.065(3) 0.113(5) 0.055(3) 0.010(2) -0.0142(17) -0.011(3)
C29 0.048(6) 0.066(4) 0.075(6) 0.010(2) 0.009(4) 0.031(2)
C28 0.100(6) 0.065(5) 0.073(4) 0.022(3) -0.006(3) 0.032(3)
C28A 0.111(7) 0.097(7) 0.058(4) 0.042(4) 0.002(2) 0.028(2)
N3A 0.082(4) 0.063(3) 0.058(4) 0.0163(19) 0.003(2) 0.034(2)
C29A 0.070(5) 0.059(4) 0.057(4) 0.006(2) 0.016(3) 0.037(2)

loop_
_atom_type_symbol
_atom_type_scat_dispersion_real
_atom_type_scat_dispersion_imag
_atom_type_scat_Cromer_Mann_a1
_atom_type_scat_Cromer_Mann_a2
_atom_type_scat_Cromer_Mann_a3
_atom_type_scat_Cromer_Mann_a4
_atom_type_scat_Cromer_Mann_b1
_atom_type_scat_Cromer_Mann_b2
_atom_type_scat_Cromer_Mann_b3
_atom_type_scat_Cromer_Mann_b4
_atom_type_scat_Cromer_Mann_c
_atom_type_scat_source
_atom_type_scat_dispersion_source
B 0.00141 0.00067 2.05450 1.33260 1.09790 0.70680 23.21850 1.02100 60.34980 0.14030 -0.19320 'International Tables Volume C Table 6.1.1.4 (pp. 500-502)' 'Henke, Gullikson and Davis, At. Data and Nucl. Data Tables, 1993, 54, 2'
C 0.00347 0.00161 2.31000 1.02000 1.58860 0.86500 20.84390 10.20750 0.56870 51.65120 0.21560 'International Tables Volume C Table 6.1.1.4 (pp. 500-502)' 'Henke, Gullikson and Davis, At. Data and Nucl. Data Tables, 1993, 54, 2'
F 0.01794 0.01033 3.53920 2.64120 1.51700 1.02430 10.28250 4.29440 0.26150 26.14760 0.27760 'International Tables Volume C Table 6.1.1.4 (pp. 500-502)' 'Henke, Gullikson and Davis, At. Data and Nucl. Data Tables, 1993, 54, 2'
H 0.00000 0.00000 0.49300 0.32291 0.14019 0.04081 10.51090 26.12570 3.14236 57.79970 0.00304 'International Tables Volume C Table 6.1.1.4 (pp. 500-502)' 'Henke, Gullikson and Davis, At. Data and Nucl. Data Tables, 1993, 54, 2'
N 0.00653 0.00323 12.21260 3.13220 2.01250 1.16630 0.00570 9.89330 28.99750 0.58260 -11.52900 'International Tables Volume C Table 6.1.1.4 (pp. 500-502)' 'Henke, Gullikson and Davis, At. Data and Nucl. Data Tables, 1993, 54, 2'
O 0.01158 0.00611 3.04850 2.28680 1.54630 0.86700 13.27710 5.70110 0.32390 32.90890 0.25080 'International Tables Volume C Table 6.1.1.4 (pp. 500-502)' 'Henke, Gullikson and Davis, At. Data and Nucl. Data Tables, 1993, 54, 2'

loop_
_geom_angle_atom_site_label_1
_geom_angle_atom_site_label_2
_geom_angle_atom_site_label_3
_geom_angle
_geom_angle_site_symmetry_1
_geom_angle_site_symmetry_3
_geom_angle_publ_flag
B1 O1 C1 119.9(4) . . ?
C7 N1 N2 108.0(4) . . ?
B1 N1 N2 128.8(4) . . ?
B1 N1 C7 122.7(5) . . ?
C22 N2 N1 123.6(4) . . ?
C9 N2 N1 111.4(4) . . ?
C9 N2 C22 124.8(5) . . ?
C6 C7 N1 117.2(5) . . ?
C8 C7 N1 107.9(5) . . ?
C8 C7 C6 134.9(4) . . ?
C23 C22 N2 118.6(4) . . ?
C27 C22 N2 118.9(4) . . ?
C27 C22 C23 122.3(5) . . ?
C34 C33 F8 120.9(4) . . ?
C32 C33 F8 121.7(4) . . ?
C32 C33 C34 117.4(4) . . ?
C33 C34 F7 117.7(4) . . ?
C35 C34 F7 121.9(4) . . ?
C35 C34 C33 120.5(4) . . ?
C37 C36 C41 113.9(4) . . ?
B1 C36 C41 126.2(5) . . ?
B1 C36 C37 119.8(5) . . ?
C34 C35 F6 116.0(4) . . ?
C30 C35 F6 120.4(4) . . ?
C30 C35 C34 123.6(4) . . ?
C5 C6 C7 123.8(5) . . ?
C1 C6 C7 119.9(4) . . ?
C1 C6 C5 116.2(6) . . ?
C11 C10 C8 120.6(4) . . ?
C15 C10 C8 120.3(5) . . ?
C15 C10 C11 119.1(5) . . ?
C17 C16 C9 119.8(5) . . ?
C21 C16 C9 123.4(4) . . ?
C21 C16 C17 116.9(6) . . ?
C16 C9 N2 124.7(5) . . ?
C8 C9 N2 105.3(5) . . ?
C8 C9 C16 129.9(4) . . ?
C32 C31 F10 117.3(4) . . ?
C30 C31 F10 119.6(4) . . ?
C30 C31 C32 123.2(4) . . ?
C10 C8 C7 126.6(5) . . ?
C9 C8 C7 107.4(4) . . ?
C9 C8 C10 126.0(5) . . ?
C33 C32 F9 118.1(4) . . ?
C31 C32 F9 121.3(4) . . ?
C31 C32 C33 120.7(4) . . ?
C36 C41 F1 122.7(4) . . ?
C40 C41 F1 113.0(5) . . ?
C40 C41 C36 124.3(5) . . ?
H23 C23 C22 121.2(3) . . ?
C24 C23 C22 117.6(5) . . ?
C24 C23 H23 121.2(4) . . ?
C36 C37 F5 120.8(4) . . ?
C38 C37 F5 113.3(5) . . ?
C38 C37 C36 125.8(6) . . ?
H24 C24 C23 118.5(4) . . ?
C25 C24 C23 122.9(5) . . ?
C25 C24 H24 118.5(2) . . ?
C31 C30 C35 114.7(4) . . ?
B1 C30 C35 127.1(4) . . ?
B1 C30 C31 118.1(4) . . ?
C5 C4 H4 120.1(4) . . ?
C3 C4 H4 120.1(4) . . ?
C3 C4 C5 119.8(6) . . ?
C4 C5 C6 123.2(6) . . ?
H5 C5 C6 118.4(4) . . ?
H5 C5 C4 118.4(4) . . ?
C20 C19 H19 121.2(5) . . ?
C18 C19 H19 121.2(4) . . ?
C18 C19 C20 117.6(7) . . ?
H11 C11 C10 119.8(3) . . ?
C12 C11 C10 120.3(5) . . ?
C12 C11 H11 119.8(4) . . ?
H17 C17 C16 120.2(4) . . ?
C18 C17 C16 119.7(6) . . ?
C18 C17 H17 120.2(4) . . ?
H27 C27 C22 120.2(3) . . ?
C26 C27 C22 119.6(6) . . ?
C26 C27 H27 120.2(4) . . ?
C41 C40 F2 122.4(6) . . ?
C39 C40 F2 118.2(5) . . ?
C39 C40 C41 119.1(6) . . ?
C29 N3 C25 133.2 . . ?
C28 N3 C25 92.7 . . ?
C28 N3 C29 114.8 . . ?
H15 C15 C10 119.7(3) . . ?
C14 C15 C10 120.6(6) . . ?
C14 C15 H15 119.7(4) . . ?
H26 C26 C27 119.5(4) . . ?
C25 C26 C27 121.0(6) . . ?
C25 C26 H26 119.5(3) . . ?
H20 C20 C19 119.2(5) . . ?
C21 C20 C19 121.6(7) . . ?
C21 C20 H20 119.2(4) . . ?
C20 C21 C16 122.5(5) . . ?
H21 C21 C16 118.7(3) . . ?
H21 C21 C20 118.7(4) . . ?
H14 C14 C15 120.1(4) . . ?
C13 C14 C15 119.8(6) . . ?
C13 C14 H14 120.1(3) . . ?
H12 C12 C11 119.5(4) . . ?
C13 C12 C11 120.9(6) . . ?
C13 C12 H12 119.5(4) . . ?
C40 C39 F3 120.0(6) . . ?
C38 C39 F3 121.6(6) . . ?
C38 C39 C40 118.4(5) . . ?
C37 C38 F4 122.2(6) . . ?
C39 C38 F4 119.4(5) . . ?
C39 C38 C37 118.4(6) . . ?
C6 C1 O1 118.8(6) . . ?
C2 C1 O1 120.4(6) . . ?
C2 C1 C6 120.7(5) . . ?
C17 C18 C19 121.6(6) . . ?
H18 C18 C19 119.2(4) . . ?
H18 C18 C17 119.2(4) . . ?
C12 C13 C14 119.2(5) . . ?
H13 C13 C14 120.4(3) . . ?
H13 C13 C12 120.4(4) . . ?
N3 C25 C24 104.9(2) . . ?
C26 C25 C24 116.5(3) . . ?
C26 C25 N3 137.9(3) . . ?
N3A C25 C24 136.3(2) . . ?
N3A C25 N3 31.8 . . ?
N3A C25 C26 107.2(3) . . ?
H3 C3 C4 121.4(4) . . ?
C2 C3 C4 117.2(7) . . ?
C2 C3 H3 121.4(5) . . ?
N1 B1 O1 104.2(4) . . ?
C36 B1 O1 107.8(4) . . ?
C36 B1 N1 111.0(4) . . ?
C30 B1 O1 104.9(4) . . ?
C30 B1 N1 111.2(4) . . ?
C30 B1 C36 116.8(4) . . ?
C3 C2 C1 122.6(7) . . ?
H2 C2 C1 118.7(4) . . ?
H2 C2 C3 118.7(5) . . ?
H29a C29 N3 109.5 . . ?
H29b C29 N3 109.5 . . ?
H29b C29 H29a 109.5 . . ?
H29c C29 N3 109.5 . . ?
H29c C29 H29a 109.5 . . ?
H29c C29 H29b 109.5 . . ?
H28a C28 N3 109.5 . . ?
H28b C28 N3 109.5 . . ?
H28b C28 H28a 109.5 . . ?
H28c C28 N3 109.5 . . ?
H28c C28 H28a 109.5 . . ?
H28c C28 H28b 109.5 . . ?
H28e C28A H28d 109.5 . . ?
H28f C28A H28d 109.5 . . ?
H28f C28A H28e 109.5 . . ?
N3A C28A H28d 109.5 . . ?
N3A C28A H28e 109.5 . . ?
N3A C28A H28f 109.5 . . ?
C28A N3A C25 119.9 . . ?
C29A N3A C25 106.5 . . ?
C29A N3A C28A 105.5 . . ?
H29d C29A N3A 109.5 . . ?
H29e C29A N3A 109.5 . . ?
H29e C29A H29d 109.5 . . ?
H29f C29A N3A 109.5 . . ?
H29f C29A H29d 109.5 . . ?
H29f C29A H29e 109.5 . . ?

loop_
_geom_bond_atom_site_label_1
_geom_bond_atom_site_label_2
_geom_bond_distance
_geom_bond_site_symmetry_2
_geom_bond_publ_flag
F6 C35 1.350(5) . ?
F7 C34 1.335(5) . ?
F8 C33 1.323(5) . ?
F1 C41 1.345(7) . ?
F10 C31 1.341(5) . ?
F2 C40 1.313(7) . ?
F5 C37 1.363(7) . ?
F9 C32 1.357(5) . ?
F4 C38 1.310(7) . ?
O1 C1 1.357(6) . ?
O1 B1 1.476(8) . ?
N1 N2 1.339(6) . ?
N1 C7 1.349(6) . ?
N1 B1 1.580(7) . ?
N2 C22 1.465(6) . ?
N2 C9 1.376(6) . ?
F3 C39 1.309(6) . ?
C7 C6 1.454(8) . ?
C7 C8 1.414(8) . ?
C22 C23 1.359(6) . ?
C22 C27 1.377(7) . ?
C33 C34 1.401(7) . ?
C33 C32 1.374(7) . ?
C34 C35 1.364(6) . ?
C36 C41 1.371(8) . ?
C36 C37 1.346(8) . ?
C36 B1 1.647(7) . ?
C35 C30 1.369(6) . ?
C6 C5 1.433(6) . ?
C6 C1 1.399(8) . ?
C10 C8 1.496(6) . ?
C10 C11 1.408(7) . ?
C10 C15 1.359(8) . ?
C16 C9 1.431(8) . ?
C16 C17 1.387(7) . ?
C16 C21 1.389(8) . ?
C9 C8 1.388(7) . ?
C31 C32 1.362(6) . ?
C31 C30 1.406(6) . ?
C41 C40 1.405(7) . ?
C23 H23 0.9500 . ?
C23 C24 1.397(8) . ?
C37 C38 1.424(7) . ?
C24 H24 0.9500 . ?
C24 C25 1.397(7) . ?
C30 B1 1.656(6) . ?
C4 H4 0.9500 . ?
C4 C5 1.306(9) . ?
C4 C3 1.439(11) . ?
C5 H5 0.9500 . ?
C19 H19 0.9500 . ?
C19 C20 1.377(9) . ?
C19 C18 1.364(11) . ?
C11 H11 0.9500 . ?
C11 C12 1.372(7) . ?
C17 H17 0.9500 . ?
C17 C18 1.408(11) . ?
C27 H27 0.9500 . ?
C27 C26 1.381(8) . ?
C40 C39 1.402(9) . ?
N3 C25 1.4407 . ?
N3 C29 1.4820 . ?
N3 C28 1.5731 . ?
C15 H15 0.9500 . ?
C15 C14 1.398(8) . ?
C26 H26 0.9500 . ?
C26 C25 1.409(7) . ?
C20 H20 0.9500 . ?
C20 C21 1.342(9) . ?
C21 H21 0.9500 . ?
C14 H14 0.9500 . ?
C14 C13 1.399(9) . ?
C12 H12 0.9500 . ?
C12 C13 1.368(9) . ?
C39 C38 1.366(10) . ?
C1 C2 1.347(10) . ?
C18 H18 0.9500 . ?
C13 H13 0.9500 . ?
C25 N3A 1.4454 . ?
C3 H3 0.9500 . ?
C3 C2 1.387(9) . ?
C2 H2 0.9500 . ?
C29 H29a 0.9800 . ?
C29 H29b 0.9800 . ?
C29 H29c 0.9800 . ?
C28 H28a 0.9800 . ?
C28 H28b 0.9800 . ?
C28 H28c 0.9800 . ?
C28A H28d 0.9800 . ?
C28A H28e 0.9800 . ?
C28A H28f 0.9800 . ?
C28A N3A 1.5592 . ?
N3A C29A 1.4794 . ?
C29A H29d 0.9800 . ?
C29A H29e 0.9800 . ?
C29A H29f 0.9800 . ?

loop_
_geom_torsion_atom_site_label_1
_geom_torsion_atom_site_label_2
_geom_torsion_atom_site_label_3
_geom_torsion_atom_site_label_4
_geom_torsion
_geom_torsion_site_symmetry_1
_geom_torsion_site_symmetry_2
_geom_torsion_site_symmetry_3
_geom_torsion_site_symmetry_4
_geom_torsion_publ_flag
F6 C35 C34 F7 -0.6(6) . . . . ?
F6 C35 C34 C33 178.8(5) . . . . ?
F6 C35 C30 C31 -178.9(5) . . . . ?
F6 C35 C30 B1 5.1(7) . . . . ?
F7 C34 C33 F8 -1.3(6) . . . . ?
F7 C34 C33 C32 -179.9(5) . . . . ?
F7 C34 C35 C30 -179.8(5) . . . . ?
F8 C33 C34 C35 179.3(5) . . . . ?
F8 C33 C32 F9 0.3(7) . . . . ?
F8 C33 C32 C31 -179.5(6) . . . . ?
F1 C41 C36 C37 178.1(6) . . . . ?
F1 C41 C36 B1 0.5(7) . . . . ?
F1 C41 C40 F2 -2.4(6) . . . . ?
F1 C41 C40 C39 -177.2(5) . . . . ?
F10 C31 C32 F9 1.0(7) . . . . ?
F10 C31 C32 C33 -179.3(5) . . . . ?
F10 C31 C30 C35 179.6(5) . . . . ?
F10 C31 C30 B1 -4.0(7) . . . . ?
F2 C40 C41 C36 178.5(6) . . . . ?
F2 C40 C39 F3 4.4(7) . . . . ?
F2 C40 C39 C38 -177.6(6) . . . . ?
F5 C37 C36 C41 179.7(5) . . . . ?
F5 C37 C36 B1 -2.6(6) . . . . ?
F5 C37 C38 F4 1.5(6) . . . . ?
F5 C37 C38 C39 -178.9(5) . . . . ?
F9 C32 C33 C34 178.9(5) . . . . ?
F9 C32 C31 C30 -179.0(5) . . . . ?
F4 C38 C37 C36 180.0(6) . . . . ?
F4 C38 C39 F3 -1.4(7) . . . . ?
F4 C38 C39 C40 -179.4(6) . . . . ?
O1 C1 C6 C7 0.7(5) . . . . ?
O1 C1 C6 C5 179.9(4) . . . . ?
O1 C1 C2 C3 180.0(6) . . . . ?
O1 B1 N1 N2 156.8(3) . . . . ?
O1 B1 N1 C7 -32.2(4) . . . . ?
O1 B1 C36 C41 124.2(5) . . . . ?
O1 B1 C36 C37 -53.3(5) . . . . ?
O1 B1 C30 C35 120.2(4) . . . . ?
O1 B1 C30 C31 -55.7(5) . . . . ?
N1 N2 C22 C23 78.5(5) . . . . ?
N1 N2 C22 C27 -96.7(5) . . . . ?
N1 N2 C9 C16 179.1(3) . . . . ?
N1 N2 C9 C8 -1.2(4) . . . . ?
N1 C7 C6 C5 -165.2(4) . . . . ?
N1 C7 C6 C1 13.9(5) . . . . ?
N1 C7 C8 C10 -177.3(3) . . . . ?
N1 C7 C8 C9 1.1(4) . . . . ?
N1 B1 C36 C41 10.7(6) . . . . ?
N1 B1 C36 C37 -166.8(5) . . . . ?
N1 B1 C30 C35 -127.7(5) . . . . ?
N1 B1 C30 C31 56.4(6) . . . . ?
N2 C22 C23 C24 -179.1(5) . . . . ?
N2 C22 C27 C26 177.6(6) . . . . ?
N2 C9 C16 C17 -138.2(5) . . . . ?
N2 C9 C16 C21 41.1(5) . . . . ?
N2 C9 C8 C7 0.1(4) . . . . ?
N2 C9 C8 C10 178.5(3) . . . . ?
F3 C39 C40 C41 179.4(6) . . . . ?
F3 C39 C38 C37 179.0(6) . . . . ?
C7 C6 C5 C4 -175.7(6) . . . . ?
C7 C6 C1 C2 176.5(5) . . . . ?
C7 C8 C10 C11 61.1(6) . . . . ?
C7 C8 C10 C15 -120.5(6) . . . . ?
C7 C8 C9 C16 179.7(3) . . . . ?
C22 C23 C24 C25 3.5(6) . . . . ?
C22 C27 C26 C25 -0.3(8) . . . . ?
C33 C34 C35 C30 -0.4(7) . . . . ?
C33 C32 C31 C30 0.8(7) . . . . ?
C34 C35 C30 C31 0.3(7) . . . . ?
C34 C35 C30 B1 -175.7(5) . . . . ?
C36 C41 C40 C39 3.7(8) . . . . ?
C36 C37 C38 C39 -0.4(8) . . . . ?
C36 B1 C30 C35 1.0(7) . . . . ?
C36 B1 C30 C31 -174.9(5) . . . . ?
C35 C30 C31 C32 -0.4(7) . . . . ?
C6 C5 C4 C3 -5.4(7) . . . . ?
C6 C1 C2 C3 4.3(7) . . . . ?
C10 C8 C9 C16 -1.9(6) . . . . ?
C10 C11 C12 C13 0.2(9) . . . . ?
C10 C15 C14 C13 -2.7(9) . . . . ?
C16 C17 C18 C19 -4.2(7) . . . . ?
C16 C21 C20 C19 1.2(7) . . . . ?
C41 C40 C39 C38 -2.5(7) . . . . ?
C23 C24 C25 N3 -173.9(5) . . . . ?
C23 C24 C25 C26 -1.5(7) . . . . ?
C23 C24 C25 N3A -179.9(3) . . . . ?
C37 C38 C39 C40 1.0(7) . . . . ?
C24 C25 N3 C29 -19.8(2) . . . . ?
C24 C25 N3 C28 -148.0(2) . . . . ?
C24 C25 C26 C27 -0.2(5) . . . . ?
C24 C25 N3A C28A -110.4(4) . . . . ?
C24 C25 N3A C29A 9.1(4) . . . . ?
C4 C3 C2 C1 -4.3(9) . . . . ?
C11 C12 C13 C14 0.3(9) . . . . ?
C27 C26 C25 N3 168.9(4) . . . . ?
C27 C26 C25 N3A 178.7(6) . . . . ?
N3 C25 N3A C28A -121.4 . . . . ?
N3 C25 N3A C29A -1.9 . . . . ?
C15 C14 C13 C12 1.0(10) . . . . ?
C26 C25 N3A C28A 71.1(3) . . . . ?
C26 C25 N3A C29A -169.4(3) . . . . ?

loop_
_restr_equal_distance_atom_site_label_1
_restr_equal_distance_atom_site_label_2
_restr_equal_distance_site_symmetry_2
_restr_equal_distance_class_id
N3 C25 1 1
N3 C29 1 3
N3 C28 1 2
N3A C25 1 1
N3A C28A 1 2
N3A C29A 1 3

loop_
_restr_equal_distance_class_class_id
_restr_equal_distance_class_target_weight_param
_restr_equal_distance_class_average
_restr_equal_distance_class_esd
_restr_equal_distance_class_diff_max
1 0.0200 1.4430 0.0024 0.0024
2 0.0200 1.5661 0.0069 0.0069
3 0.0200 1.4807 0.0013 0.0013

loop_
_restr_U_rigid_atom_site_label_1
_restr_U_rigid_atom_site_label_2
_restr_U_rigid_target_weight_param
_restr_U_rigid_U_parallel
_restr_U_rigid_diff
F6 C34 0.0100 0.0292 -0.0105
F6 C35 0.0100 0.0235 -0.0003
F6 C30 0.0100 0.0276 -0.0011
F7 C33 0.0100 0.0369 -0.0091
F7 C34 0.0100 0.0270 -0.0043
F7 C35 0.0100 0.0286 -0.0042
F8 C33 0.0100 0.0221 -0.0006
F8 C34 0.0100 0.0308 -0.0068
F8 C32 0.0100 0.0322 -0.0045
F1 C36 0.0100 0.0723 -0.0034
F1 C41 0.0100 0.0683 -0.0024
F1 C40 0.0100 0.0443 -0.0031
F10 C31 0.0100 0.0271 0.0011
F10 C32 0.0100 0.0337 -0.0015
F10 C30 0.0100 0.0242 -0.0049
F2 C41 0.0100 0.0293 -0.0015
F2 C40 0.0100 0.0622 -0.0012
F2 C39 0.0100 0.1013 -0.0014
F5 C36 0.0100 0.0769 0.0028
F5 C37 0.0100 0.0688 -0.0012
F5 C38 0.0100 0.0481 -0.0067
F9 C33 0.0100 0.0361 -0.0120
F9 C31 0.0100 0.0200 -0.0029
F9 C32 0.0100 0.0246 -0.0072
F4 C37 0.0100 0.0336 -0.0098
F4 C39 0.0100 0.1064 0.0063
F4 C38 0.0100 0.0668 -0.0020
O1 N1 0.0100 0.0907 0.0035
O1 C36 0.0100 0.0459 -0.0027
O1 C6 0.0100 0.0396 -0.0041
O1 C30 0.0100 0.0514 0.0020
O1 C1 0.0100 0.0349 -0.0044
O1 B1 0.0100 0.0792 -0.0011
O1 C2 0.0100 0.0629 -0.0076
N1 N2 0.0100 0.0888 -0.0024
N1 C7 0.0100 0.0255 0.0002
N1 C22 0.0100 0.0648 -0.0021
N1 C36 0.0100 0.0334 0.0006
N1 C6 0.0100 0.0511 0.0033
N1 C9 0.0100 0.0761 -0.0010
N1 C8 0.0100 0.0360 0.0029
N1 C30 0.0100 0.0323 0.0006
N1 B1 0.0100 0.0542 0.0050
N2 C7 0.0100 0.0614 0.0071
N2 C22 0.0100 0.0390 0.0037
N2 C16 0.0100 0.0617 0.0007
N2 C9 0.0100 0.0338 -0.0049
N2 C8 0.0100 0.0242 0.0042
N2 C23 0.0100 0.0355 -0.0009
N2 C27 0.0100 0.0366 -0.0022
N2 B1 0.0100 0.0756 -0.0016
F3 C40 0.0100 0.0450 -0.0021
F3 C39 0.0100 0.0206 0.0043
F3 C38 0.0100 0.0529 -0.0006
C7 C6 0.0100 0.0860 0.0043
C7 C10 0.0100 0.0504 0.0041
C7 C9 0.0100 0.0960 -0.0023
C7 C8 0.0100 0.0836 0.0033
C7 C5 0.0100 0.0524 0.0047
C7 C1 0.0100 0.0999 -0.0064
C7 B1 0.0100 0.0333 0.0076
C22 C9 0.0100 0.0222 -0.0041
C22 C23 0.0100 0.0278 0.0019
C22 C24 0.0100 0.0351 -0.0062
C22 C27 0.0100 0.0343 -0.0018
C22 C26 0.0100 0.0403 -0.0093
C33 C34 0.0100 0.0368 -0.0025
C33 C35 0.0100 0.0251 0.0026
C33 C31 0.0100 0.0284 -0.0018
C33 C32 0.0100 0.0378 -0.0013
C34 C35 0.0100 0.0275 -0.0006
C34 C32 0.0100 0.0355 0.0010
C34 C30 0.0100 0.0266 -0.0033
C36 C41 0.0100 0.0569 0.0029
C36 C37 0.0100 0.0617 -0.0011
C36 C30 0.0100 0.0205 0.0025
C36 C40 0.0100 0.0322 0.0037
C36 C38 0.0100 0.0338 0.0040
C36 B1 0.0100 0.0222 0.0005
C35 C31 0.0100 0.0239 0.0041
C35 C30 0.0100 0.0304 -0.0005
C35 B1 0.0100 0.0287 0.0046
C6 C8 0.0100 0.0993 -0.0035
C6 C4 0.0100 0.0475 0.0045
C6 C5 0.0100 0.0273 0.0030
C6 C1 0.0100 0.0756 0.0021
C6 C2 0.0100 0.1048 -0.0152
C10 C9 0.0100 0.0329 -0.0037
C10 C8 0.0100 0.0222 0.0034
C10 C11 0.0100 0.0322 0.0025
C10 C15 0.0100 0.0439 -0.0049
C10 C14 0.0100 0.0314 0.0055
C10 C12 0.0100 0.0261 -0.0028
C16 C9 0.0100 0.0930 -0.0035
C16 C8 0.0100 0.0960 0.0013
C16 C17 0.0100 0.0344 -0.0041
C16 C20 0.0100 0.0924 -0.0020
C16 C21 0.0100 0.0692 -0.0075
C16 C18 0.0100 0.0670 -0.0109
C9 C8 0.0100 0.0660 0.0032
C9 C17 0.0100 0.0681 -0.0015
C9 C21 0.0100 0.0889 -0.0003
C31 C32 0.0100 0.0268 -0.0009
C31 C30 0.0100 0.0203 -0.0024
C31 B1 0.0100 0.0219 0.0008
C8 C11 0.0100 0.0205 -0.0019
C8 C15 0.0100 0.0354 -0.0058
C32 C30 0.0100 0.0219 0.0044
C41 C37 0.0100 0.0781 -0.0021
C41 C40 0.0100 0.0206 0.0001
C41 C39 0.0100 0.0355 0.0056
C41 B1 0.0100 0.0289 0.0006
C23 C24 0.0100 0.0550 0.0069
C23 C27 0.0100 0.0417 -0.0022
C23 C25 0.0100 0.0704 -0.0017
C37 C39 0.0100 0.0400 -0.0025
C37 C38 0.0100 0.0253 0.0019
C37 B1 0.0100 0.0332 0.0009
C24 N3 0.0100 0.0664 0.0131
C24 C26 0.0100 0.0885 -0.0059
C24 C25 0.0100 0.0965 -0.0002
C24 N3A 0.0100 0.0782 0.0127
C30 B1 0.0100 0.0242 -0.0001
C4 C5 0.0100 0.0882 -0.0023
C4 C3 0.0100 0.1065 -0.0033
C4 C2 0.0100 0.0592 -0.0041
C5 C1 0.0100 0.0431 0.0069
C5 C3 0.0100 0.1179 -0.0059
C19 C17 0.0100 0.1078 -0.0017
C19 C20 0.0100 0.0515 -0.0040
C19 C21 0.0100 0.0601 0.0048
C19 C18 0.0100 0.0972 -0.0029
C11 C15 0.0100 0.0467 -0.0053
C11 C12 0.0100 0.0264 -0.0020
C11 C13 0.0100 0.0395 -0.0000
C17 C21 0.0100 0.0449 -0.0044
C17 C18 0.0100 0.1020 0.0009
C27 C26 0.0100 0.0425 0.0056
C27 C25 0.0100 0.0551 -0.0030
C40 C39 0.0100 0.0782 0.0043
C40 C38 0.0100 0.0927 -0.0033
N3 C26 0.0100 0.0667 -0.0119
N3 C25 0.0100 0.0566 -0.0028
N3 C29 0.0100 0.0687 -0.0017
N3 C28 0.0100 0.0871 -0.0056
N3 N3A 0.0100 0.0927 0.0007
C15 C14 0.0100 0.0360 0.0052
C15 C13 0.0100 0.0401 -0.0012
C26 C25 0.0100 0.0841 0.0033
C26 N3A 0.0100 0.0524 0.0037
C20 C21 0.0100 0.0815 0.0005
C20 C18 0.0100 0.0653 -0.0021
C14 C12 0.0100 0.0632 -0.0045
C14 C13 0.0100 0.0635 0.0017
C12 C13 0.0100 0.0634 0.0035
C39 C38 0.0100 0.0858 0.0001
C1 C3 0.0100 0.0659 0.0026
C1 B1 0.0100 0.0602 0.0050
C1 C2 0.0100 0.0983 -0.0005
C25 C29 0.0100 0.0608 0.0068
C25 C28 0.0100 0.0506 -0.0007
C25 C28A 0.0100 0.0477 0.0002
C25 N3A 0.0100 0.0583 0.0010
C25 C29A 0.0100 0.0601 -0.0007
C3 C2 0.0100 0.0473 -0.0003
C29 C28 0.0100 0.0983 -0.0005
C28A N3A 0.0100 0.0592 0.0008
C28A C29A 0.0100 0.0939 0.0021
N3A C29A 0.0100 0.0809 -0.0003

loop_
_restr_U_similar_atom_site_label_1
_restr_U_similar_atom_site_label_2
_restr_U_similar_weight_param
F6 C35 0.0800
F7 C34 0.0800
F8 C33 0.0800
F1 C41 0.0800
F10 C31 0.0800
F2 C40 0.0800
F5 C37 0.0800
F9 C32 0.0800
F4 C38 0.0800
O1 C1 0.0400
O1 B1 0.0400
N1 N2 0.0400
N1 C7 0.0400
N1 B1 0.0400
N2 C22 0.0400
N2 C9 0.0400
F3 C39 0.0800
C7 C6 0.0400
C7 C8 0.0400
C22 C23 0.0400
C22 C27 0.0400
C33 C34 0.0400
C33 C32 0.0400
C34 C35 0.0400
C36 C41 0.0400
C36 C37 0.0400
C36 B1 0.0400
C35 C30 0.0400
C6 C5 0.0400
C6 C1 0.0400
C10 C8 0.0400
C10 C11 0.0400
C10 C15 0.0400
C16 C9 0.0400
C16 C17 0.0400
C16 C21 0.0400
C9 C8 0.0400
C31 C32 0.0400
C31 C30 0.0400
C41 C40 0.0400
C23 H23 0.0800
C23 C24 0.0400
C37 C38 0.0400
C24 H24 0.0800
C24 C25 0.0400
C30 B1 0.0400
C4 H4 0.0800
C4 C5 0.0400
C4 C3 0.0400
C5 H5 0.0800
C19 H19 0.0800
C19 C20 0.0400
C19 C18 0.0400
C11 H11 0.0800
C11 C12 0.0400
C17 H17 0.0800
C17 C18 0.0400
C27 H27 0.0800
C27 C26 0.0400
C40 C39 0.0400
N3 C25 0.0400
N3 C25 0.0400
N3 C29 0.0400
N3 C29 0.0400
N3 C28 0.0400
N3 C28 0.0400
N3 N3A 0.0400
N3 N3A 0.0400
N3 C29A 0.0400
N3 C29A 0.0400
N3 H29e 0.0800
C15 H15 0.0800
C15 C14 0.0400
C26 H26 0.0800
C26 C25 0.0400
C20 H20 0.0800
C20 C21 0.0400
C21 H21 0.0800
C14 H14 0.0800
C14 C13 0.0400
C12 H12 0.0800
C12 C13 0.0400
C39 C38 0.0400
C1 C2 0.0400
C18 H18 0.0800
C13 H13 0.0800
C25 N3A 0.0400
C25 N3A 0.0400
C3 H3 0.0800
C3 C2 0.0400
C2 H2 0.0800
C29 H29a 0.0800
C29 H29b 0.0800
C29 H29c 0.0800
C29 C29A 0.0400
C29 C29A 0.0400
C29 H29d 0.0800
C29 H29e 0.0800
H29b C29A 0.0800
H29b H29e 0.0800
H29c C29A 0.0800
H29c H29d 0.0800
C28 H28a 0.0800
C28 H28b 0.0800
C28 H28c 0.0800
C28 C28A 0.0400
C28 C28A 0.0400
C28 H28d 0.0800
C28 H28e 0.0800
C28 H28f 0.0800
C28 N3A 0.0400
C28 N3A 0.0400
C28 C29A 0.0400
C28 C29A 0.0400
H28a C28A 0.0800
H28a H28d 0.0800
H28a N3A 0.0800
H28b C28A 0.0800
H28b H28e 0.0800
H28c C28A 0.0800
H28c H28f 0.0800
C28A H28d 0.0800
C28A H28e 0.0800
C28A H28f 0.0800
C28A N3A 0.0400
C28A N3A 0.0400
N3A C29A 0.0400
N3A C29A 0.0400
C29A H29d 0.0800
C29A H29e 0.0800
C29A H29f 0.0800

loop_
_smtbx_masks_void_nr
_smtbx_masks_void_average_x
_smtbx_masks_void_average_y
_smtbx_masks_void_average_z
_smtbx_masks_void_volume
_smtbx_masks_void_count_electrons
_smtbx_masks_void_content
1 -0.232 -0.045 0.210 159.9 32.5 '0.5 chloroform'
2 0.232 0.455 0.790 159.9 32.5 '0.5 chloroform'

loop_
_restr_rigu_atom_site_label_1
_restr_rigu_atom_site_label_2
_restr_rigu_target_weight_param
_restr_rigu_u13_diff
_restr_rigu_u23_diff
_restr_rigu_u33_diff
F6 C34 0.004000 0.012434 0.001490 -0.010531
F6 C35 0.004000 0.001952 0.002698 -0.000299
F6 C30 0.004000 -0.000518 -0.000201 -0.001082
F7 C33 0.004000 0.007764 -0.007139 -0.009096
F7 C34 0.004000 0.001590 0.003101 -0.004290
F7 C35 0.004000 -0.001583 0.011176 -0.004191
F8 C33 0.004000 -0.003405 0.003057 -0.000581
F8 C34 0.004000 0.003237 0.003477 -0.006806
F8 C32 0.004000 -0.009292 -0.000311 -0.004454
F1 C36 0.004000 -0.018661 -0.010431 -0.003423
F1 C41 0.004000 -0.006134 -0.007333 -0.002411
F1 C40 0.004000 -0.008256 -0.017157 -0.003089
F10 C31 0.004000 -0.007371 0.001566 0.001150
F10 C32 0.004000 -0.001133 0.010037 -0.001500
F10 C30 0.004000 -0.004961 0.001641 -0.004921
F2 C41 0.004000 0.006934 0.001905 -0.001471
F2 C40 0.004000 0.000535 -0.006238 -0.001232
F2 C39 0.004000 0.000096 -0.029079 -0.001392
F5 C36 0.004000 -0.016524 0.005589 0.002788
F5 C37 0.004000 -0.005133 0.003749 -0.001218
F5 C38 0.004000 -0.008645 0.018301 -0.006668
F9 C33 0.004000 0.009491 0.003650 -0.011956
F9 C31 0.004000 0.000176 0.003115 -0.002945
F9 C32 0.004000 0.001341 -0.001645 -0.007233
F4 C37 0.004000 -0.021326 0.003683 -0.009828
F4 C39 0.004000 -0.005739 0.026961 0.006263
F4 C38 0.004000 0.004247 0.009801 -0.002016
O1 N1 0.004000 -0.003342 -0.007349 0.003510
O1 C36 0.004000 0.002159 0.014785 -0.002653
O1 C6 0.004000 -0.009491 0.000096 -0.004058
O1 C30 0.004000 -0.002206 0.002072 0.002043
O1 C1 0.004000 -0.000173 -0.002942 -0.004397
O1 B1 0.004000 0.002785 -0.001497 -0.001065
O1 C2 0.004000 0.001569 0.002847 -0.007642
N1 N2 0.004000 -0.006258 0.005128 -0.002425
N1 C7 0.004000 -0.000305 0.003095 0.000246
N1 C22 0.004000 0.000655 0.004203 -0.002094
N1 C36 0.004000 -0.006159 0.001739 0.000551
N1 C6 0.004000 -0.005769 0.001882 0.003273
N1 C9 0.004000 -0.001856 0.012535 -0.000976
N1 C8 0.004000 -0.004459 0.003360 0.002922
N1 C30 0.004000 -0.004346 -0.004272 0.000615
N1 B1 0.004000 -0.001496 0.001390 0.004985
N2 C7 0.004000 -0.004011 -0.002425 0.007145
N2 C22 0.004000 0.003224 0.001317 0.003661
N2 C16 0.004000 0.001398 0.012176 0.000750
N2 C9 0.004000 -0.000401 0.006831 -0.004860
N2 C8 0.004000 -0.003925 0.000118 0.004153
N2 C23 0.004000 -0.003356 -0.009413 -0.000892
N2 C27 0.004000 -0.001828 -0.007415 -0.002153
N2 B1 0.004000 -0.001981 -0.002638 -0.001638
F3 C40 0.004000 -0.015315 0.014437 -0.002084
F3 C39 0.004000 -0.013125 0.004311 0.004258
F3 C38 0.004000 -0.003971 -0.011058 -0.000621
C7 C6 0.004000 -0.005398 0.001006 0.004256
C7 C10 0.004000 -0.001601 0.005543 0.004125
C7 C9 0.004000 -0.007317 0.008603 -0.002258
C7 C8 0.004000 -0.009537 -0.000456 0.003344
C7 C5 0.004000 -0.024583 -0.001235 0.004750
C7 C1 0.004000 -0.004503 0.009754 -0.006352
C7 B1 0.004000 -0.008743 -0.007956 0.007554
C22 C9 0.004000 0.002126 0.003311 -0.004087
C22 C23 0.004000 0.006676 -0.001808 0.001851
C22 C24 0.004000 0.008190 0.005651 -0.006180
C22 C27 0.004000 0.006921 -0.003155 -0.001832
C22 C26 0.004000 0.016225 -0.011929 -0.009267
C33 C34 0.004000 0.004958 0.005731 -0.002480
C33 C35 0.004000 0.009659 0.004590 0.002553
C33 C31 0.004000 -0.000372 -0.010313 -0.001828
C33 C32 0.004000 -0.002231 -0.007350 -0.001325
C34 C35 0.004000 0.005659 0.007673 -0.000575
C34 C32 0.004000 0.002378 -0.011982 0.001016
C34 C30 0.004000 -0.000897 0.005569 -0.003338
C36 C41 0.004000 -0.003572 0.003540 0.002868
C36 C37 0.004000 -0.011989 -0.006591 -0.001147
C36 C30 0.004000 0.000221 0.001173 0.002531
C36 C40 0.004000 0.003176 0.002928 0.003695
C36 C38 0.004000 -0.030184 -0.012166 0.003974
C36 B1 0.004000 -0.004020 -0.003053 0.000518
C35 C31 0.004000 0.006006 0.003434 0.004080
C35 C30 0.004000 0.001294 0.002103 -0.000464
C35 B1 0.004000 0.003660 -0.002616 0.004563
C6 C8 0.004000 -0.017134 0.001466 -0.003468
C6 C4 0.004000 -0.014534 -0.001836 0.004507
C6 C5 0.004000 -0.010825 -0.001644 0.002971
C6 C1 0.004000 -0.002484 0.009083 0.002090
C6 C2 0.004000 -0.010666 0.010435 -0.015204
C10 C9 0.004000 -0.001694 0.000944 -0.003657
C10 C8 0.004000 0.001489 -0.005221 0.003395
C10 C11 0.004000 0.003974 0.006326 0.002509
C10 C15 0.004000 -0.000225 -0.000107 -0.004915
C10 C14 0.004000 0.005137 -0.001146 0.005501
C10 C12 0.004000 -0.000909 0.008324 -0.002757
C16 C9 0.004000 -0.006425 -0.004935 -0.003549
C16 C8 0.004000 -0.008582 -0.011942 0.001323
C16 C17 0.004000 0.001170 0.001992 -0.004098
C16 C20 0.004000 -0.020725 0.006729 -0.002017
C16 C21 0.004000 -0.007504 -0.007441 -0.007490
C16 C18 0.004000 0.002407 0.013463 -0.010908
C9 C8 0.004000 -0.000495 -0.005624 0.003193
C9 C17 0.004000 -0.004562 0.009209 -0.001493
C9 C21 0.004000 -0.019331 0.002115 -0.000292
C31 C32 0.004000 0.001747 0.004577 -0.000937
C31 C30 0.004000 -0.001343 -0.005166 -0.002435
C31 B1 0.004000 -0.002281 -0.004420 0.000794
C8 C11 0.004000 -0.003877 0.000512 -0.001904
C8 C15 0.004000 0.004311 0.011002 -0.005818
C32 C30 0.004000 0.001478 -0.000590 0.004379
C41 C37 0.004000 -0.016374 -0.013728 -0.002068
C41 C40 0.004000 -0.004793 -0.004293 0.000099
C41 C39 0.004000 -0.016289 -0.013200 0.005601
C41 B1 0.004000 0.000262 -0.003787 0.000554
C23 C24 0.004000 0.010162 0.007958 0.006862
C23 C27 0.004000 0.033238 0.007672 -0.002184
C23 C25 0.004000 0.027507 0.006599 -0.001651
C37 C39 0.004000 0.001804 0.015710 -0.002472
C37 C38 0.004000 -0.016928 0.005011 0.001875
C37 B1 0.004000 -0.016908 0.004589 0.000931
C24 N3 0.004000 -0.011259 0.006832 0.013091
C24 C26 0.004000 0.034766 0.001499 -0.005889
C24 C25 0.004000 0.016741 0.005367 -0.000235
C24 N3A 0.004000 -0.003178 0.002272 0.012662
C30 B1 0.004000 0.000266 -0.005084 -0.000099
C4 C5 0.004000 -0.005139 -0.001814 -0.002308
C4 C3 0.004000 -0.004616 -0.002707 -0.003283
C4 C2 0.004000 -0.011690 -0.010658 -0.004092
C5 C1 0.004000 -0.018006 -0.008104 0.006904
C5 C3 0.004000 -0.007728 0.006338 -0.005922
C19 C17 0.004000 -0.019977 -0.006218 -0.001699
C19 C20 0.004000 -0.001745 -0.007469 -0.004013
C19 C21 0.004000 -0.005271 -0.022703 0.004765
C19 C18 0.004000 -0.003093 0.002920 -0.002869
C11 C15 0.004000 0.000975 -0.019586 -0.005336
C11 C12 0.004000 0.001594 -0.003176 -0.001985
C11 C13 0.004000 -0.000665 -0.011490 -0.000031
C17 C21 0.004000 0.006329 -0.003839 -0.004438
C17 C18 0.004000 -0.003294 0.007522 0.000949
C27 C26 0.004000 0.005289 0.006352 0.005635
C27 C25 0.004000 0.018146 0.012301 -0.002983
C40 C39 0.004000 0.000232 -0.015067 0.004274
C40 C38 0.004000 -0.011102 -0.025965 -0.003262
N3 C26 0.004000 -0.002522 0.008714 -0.011945
N3 C25 0.004000 -0.000995 0.003054 -0.002800
N3 C25 0.004000 -0.000995 0.003054 -0.002800
N3 C29 0.004000 -0.003175 0.001153 -0.001677
N3 C29 0.004000 -0.003175 0.001153 -0.001677
N3 C28 0.004000 0.004839 0.003561 -0.005628
N3 C28 0.004000 0.004839 0.003561 -0.005628
N3 N3A 0.002000 -0.000804 -0.002303 0.000652
N3 N3A 0.004000 -0.000804 -0.002303 0.000652
C15 C14 0.004000 0.011864 0.007803 0.005248
C15 C13 0.004000 0.003281 0.016033 -0.001156
C26 C25 0.004000 0.009356 0.001441 0.003266
C26 N3A 0.004000 0.003516 -0.017224 0.003749
C20 C21 0.004000 -0.003621 -0.013842 0.000537
C20 C18 0.004000 0.006597 0.003134 -0.002111
C14 C12 0.004000 -0.008575 0.030683 -0.004510
C14 C13 0.004000 0.000878 0.015422 0.001691
C12 C13 0.004000 -0.005028 -0.009195 0.003457
C39 C38 0.004000 -0.002644 -0.010211 0.000084
C1 C3 0.004000 -0.001372 0.004877 0.002617
C1 B1 0.004000 -0.004451 -0.004105 0.004989
C1 C2 0.004000 -0.002607 -0.004947 -0.000450
C25 C29 0.002000 0.002374 -0.001984 0.006807
C25 C29 0.004000 0.002374 -0.001984 0.006807
C25 C28 0.004000 0.000169 -0.000798 -0.000711
C25 C28 0.002000 0.000169 -0.000798 -0.000711
C25 C28A 0.002000 -0.002747 -0.003117 0.000176
C25 C28A 0.004000 -0.002747 -0.003117 0.000176
C25 N3A 0.004000 -0.005960 -0.005561 0.001031
C25 N3A 0.004000 -0.005960 -0.005561 0.001031
C25 C29A 0.002000 0.000971 -0.004461 -0.000670
C25 C29A 0.004000 0.000971 -0.004461 -0.000670
C3 C2 0.004000 -0.003337 -0.004085 -0.000304
C29 C28 0.002000 -0.002683 -0.002126 -0.000461
C29 C28 0.004000 -0.002683 -0.002126 -0.000461
C28A N3A 0.004000 -0.003787 -0.009019 0.000794
C28A N3A 0.004000 -0.003787 -0.009019 0.000794
C28A C29A 0.002000 0.004081 0.001442 0.002116
C28A C29A 0.004000 0.004081 0.001442 0.002116
N3A C29A 0.004000 -0.000501 -0.001721 -0.000286
N3A C29A 0.004000 -0.000501 -0.001721 -0.000286
